data_1544651
loop_
_publ_author_name
'Rida, Mohammed'
'El Bakri, Youness'
'Doumbia, Mohamadou Lamine'
'Essassi, El Mokhtar'
'Mague, Joel T.'

_publ_section_title
;
 1-Benzyl-3-hydroxy-4-phenyl-2,3,4,5-tetrahydro-1<i>H</i>-1,5-benzodiazepin-2-one
;
_journal_coeditor_code BH4019
_journal_issue 11
_journal_name_full IUCrData
_journal_page_first x161849
_journal_paper_doi 10.1107/S2414314616018496
_journal_volume 1
_journal_year 2016
_chemical_formula_iupac 'C22 H20 N2 O2'
_chemical_formula_moiety 'C22 H20 N2 O2'
_chemical_formula_sum 'C22 H20 N2 O2'
_chemical_formula_weight 344.40
_chemical_name_systematic
(3<i>S</i>,4<i>S</i>)-1-Benzyl-3-hydroxy-4-phenyl-2,3,4,5-tetrahydro-1<i>H</i>-1,5-benzodiazepin-2-one
_space_group_crystal_system monoclinic
_space_group_IT_number 14
_space_group_name_Hall '-P 2ybc'
_space_group_name_H-M_alt 'P 1 21/c 1'
_symmetry_space_group_name_Hall '-P 2ybc'
_symmetry_space_group_name_H-M 'P 1 21/c 1'
_atom_sites_solution_hydrogens difmap
_atom_sites_solution_primary direct
_atom_sites_solution_secondary difmap
_audit_creation_method SHELXL-2014/7
_cell_angle_alpha 90
_cell_angle_beta 109.1990(10)
_cell_angle_gamma 90
_cell_formula_units_Z 4
_cell_length_a 8.9169(2)
_cell_length_b 17.6360(5)
_cell_length_c 11.7937(3)
_cell_measurement_reflns_used 9851
_cell_measurement_temperature 150(2)
_cell_measurement_theta_max 71.8925
_cell_measurement_theta_min 2.5054
_cell_volume 1751.51(8)
_computing_cell_refinement
;
SAINT (Bruker, 2016)
;
_computing_data_collection
;
APEX3 (Bruker, 2016)
;
_computing_data_reduction
;
SAINT (Bruker, 2016)
;
_computing_molecular_graphics
;
DIAMOND (Brandenburg & Putz, 2012)
;
_computing_publication_material
;
SHELXL2014 (Sheldrick, 2015b)
;
_computing_structure_refinement
;
SHELXL2014 (Sheldrick, 2015b)
;
_computing_structure_solution
;
SHELXT (Sheldrick, 2015a)
;
_diffrn_ambient_temperature 150(2)
_diffrn_detector_area_resol_mean 10.4167
_diffrn_measured_fraction_theta_full 0.993
_diffrn_measured_fraction_theta_max 0.992
_diffrn_measurement_device_type 'Bruker D8 VENTURE PHOTON 100 CMOS'
_diffrn_measurement_method '\w scans'
_diffrn_radiation_monochromator mirror
_diffrn_radiation_type CuK\a
_diffrn_radiation_wavelength 1.54178
_diffrn_reflns_av_R_equivalents 0.0367
_diffrn_reflns_limit_h_max 10
_diffrn_reflns_limit_h_min -10
_diffrn_reflns_limit_k_max 19
_diffrn_reflns_limit_k_min -21
_diffrn_reflns_limit_l_max 14
_diffrn_reflns_limit_l_min -11
_diffrn_reflns_number 37686
_diffrn_reflns_theta_full 72.000
_diffrn_reflns_theta_max 72.057
_diffrn_reflns_theta_min 4.696
_exptl_absorpt_coefficient_mu 0.673
_exptl_absorpt_correction_T_max 0.89
_exptl_absorpt_correction_T_min 0.82
_exptl_absorpt_correction_type multi-scan
_exptl_absorpt_process_details
;
(SADABS; Bruker, 2016)
;
_exptl_crystal_colour colourless
_exptl_crystal_density_diffrn 1.306
_exptl_crystal_density_method 'not measured'
_exptl_crystal_description block
_exptl_crystal_F_000 728
_exptl_crystal_size_max 0.200
_exptl_crystal_size_mid 0.180
_exptl_crystal_size_min 0.170
_refine_diff_density_max 0.256
_refine_diff_density_min -0.173
_refine_ls_extinction_coef 0.0054(4)
_refine_ls_extinction_expression Fc^*^=kFc[1+0.001xFc^2^\l^3^/sin(2\q)]^-1/4^
_refine_ls_extinction_method
;
SHELXL2014 (Sheldrick, 2015b)
;
_refine_ls_goodness_of_fit_ref 1.044
_refine_ls_hydrogen_treatment refall
_refine_ls_matrix_type full
_refine_ls_number_parameters 316
_refine_ls_number_reflns 3413
_refine_ls_number_restraints 0
_refine_ls_restrained_S_all 1.044
_refine_ls_R_factor_all 0.0353
_refine_ls_R_factor_gt 0.0330
_refine_ls_shift/su_max 0.000
_refine_ls_shift/su_mean 0.000
_refine_ls_structure_factor_coef Fsqd
_refine_ls_weighting_details 'w=1/[\s^2^(Fo^2^)+(0.0477P)^2^+0.4657P] where P=(Fo^2^+2Fc^2^)/3'
_refine_ls_weighting_scheme calc
_refine_ls_wR_factor_gt 0.0892
_refine_ls_wR_factor_ref 0.0920
_reflns_number_gt 3177
_reflns_number_total 3413
_reflns_threshold_expression 'I > 2\s(I)'
_cod_data_source_file bh4019sup1.cif
_cod_data_source_block I
_cod_database_code 1544651
_shelx_estimated_absorpt_t_min 0.877
_shelx_estimated_absorpt_t_max 0.894

loop_
_space_group_symop_operation_xyz
'x, y, z'
'-x, y+1/2, -z+1/2'
'-x, -y, -z'
'x, -y-1/2, z-1/2'

loop_
_atom_site_type_symbol
_atom_site_label
_atom_site_fract_x
_atom_site_fract_y
_atom_site_fract_z
_atom_site_U_iso_or_equiv
_atom_site_adp_type
_atom_site_calc_flag
_atom_site_occupancy
O O1 0.81338(9) 0.35773(5) 0.75652(7) 0.0327(2) Uani d 1
H H1A 0.799(2) 0.3328(10) 0.8165(16) 0.056(5) Uiso d 1
O O2 0.55542(10) 0.32787(5) 0.81467(7) 0.0331(2) Uani d 1
N N1 0.50274(11) 0.27320(5) 0.49763(8) 0.0276(2) Uani d 1
H H1 0.5059(17) 0.2401(9) 0.4383(13) 0.041(4) Uiso d 1
N N2 0.38729(11) 0.37324(5) 0.63890(8) 0.0270(2) Uani d 1
C C1 0.35548(12) 0.38753(6) 0.51424(9) 0.0269(2) Uani d 1
C C2 0.25775(14) 0.44790(7) 0.45973(11) 0.0342(3) Uani d 1
H H2 0.2182(16) 0.4807(8) 0.5110(12) 0.035(3) Uiso d 1
C C3 0.21116(15) 0.45795(7) 0.33638(12) 0.0409(3) Uani d 1
H H3 0.1424(18) 0.4987(9) 0.2997(14) 0.048(4) Uiso d 1
C C4 0.26397(15) 0.40804(8) 0.26721(11) 0.0401(3) Uani d 1
H H4 0.2317(17) 0.4149(9) 0.1785(14) 0.046(4) Uiso d 1
C C5 0.36499(14) 0.34917(7) 0.32094(10) 0.0337(3) Uani d 1
H H5 0.4051(17) 0.3133(9) 0.2716(13) 0.042(4) Uiso d 1
C C6 0.41277(12) 0.33759(6) 0.44519(9) 0.0266(2) Uani d 1
C C7 0.66430(13) 0.28233(6) 0.58467(9) 0.0260(2) Uani d 1
H H7 0.6833(14) 0.2386(7) 0.6399(11) 0.024(3) Uiso d 1
C C8 0.66829(12) 0.35285(6) 0.66149(9) 0.0254(2) Uani d 1
H H8 0.6564(14) 0.3996(7) 0.6109(10) 0.022(3) Uiso d 1
C C9 0.53102(13) 0.34961(6) 0.71094(9) 0.0258(2) Uani d 1
C C10 0.79289(13) 0.28501(6) 0.52625(10) 0.0273(2) Uani d 1
C C11 0.78566(14) 0.33802(7) 0.43669(10) 0.0316(3) Uani d 1
H H11 0.6959(17) 0.3749(9) 0.4111(12) 0.041(4) Uiso d 1
C C12 0.89886(14) 0.33828(7) 0.37932(10) 0.0353(3) Uani d 1
H H12 0.8903(17) 0.3761(9) 0.3147(13) 0.043(4) Uiso d 1
C C13 1.02100(14) 0.28571(7) 0.41097(11) 0.0360(3) Uani d 1
H H13 1.0997(18) 0.2848(8) 0.3689(13) 0.044(4) Uiso d 1
C C14 1.03167(14) 0.23378(7) 0.50135(11) 0.0348(3) Uani d 1
H H14 1.1170(17) 0.1974(9) 0.5247(12) 0.039(4) Uiso d 1
C C15 0.91782(13) 0.23347(7) 0.55894(10) 0.0305(3) Uani d 1
H H15 0.9247(15) 0.1973(8) 0.6224(12) 0.031(3) Uiso d 1
C C16 0.25895(14) 0.37887(7) 0.69117(11) 0.0316(3) Uani d 1
H H16A 0.2569(16) 0.3305(8) 0.7363(12) 0.037(4) Uiso d 1
H H16B 0.1580(17) 0.3833(8) 0.6241(12) 0.038(4) Uiso d 1
C C17 0.27738(12) 0.44490(6) 0.77704(9) 0.0279(2) Uani d 1
C C18 0.38682(14) 0.50269(6) 0.78820(10) 0.0318(3) Uani d 1
H H18 0.4578(17) 0.5021(8) 0.7375(13) 0.043(4) Uiso d 1
C C19 0.40120(15) 0.56106(7) 0.87057(11) 0.0365(3) Uani d 1
H H19 0.4842(18) 0.6010(9) 0.8800(13) 0.048(4) Uiso d 1
C C20 0.30586(16) 0.56241(7) 0.94175(11) 0.0391(3) Uani d 1
H H20 0.3194(18) 0.6011(9) 1.0033(14) 0.048(4) Uiso d 1
C C21 0.19464(16) 0.50561(8) 0.92981(12) 0.0422(3) Uani d 1
H H21 0.126(2) 0.5057(9) 0.9811(15) 0.058(5) Uiso d 1
C C22 0.18007(14) 0.44702(7) 0.84832(11) 0.0357(3) Uani d 1
H H22 0.1029(17) 0.4053(8) 0.8402(12) 0.040(4) Uiso d 1

loop_
_atom_site_aniso_label
_atom_site_aniso_U_11
_atom_site_aniso_U_22
_atom_site_aniso_U_33
_atom_site_aniso_U_12
_atom_site_aniso_U_13
_atom_site_aniso_U_23
O1 0.0286(4) 0.0352(4) 0.0286(4) -0.0020(3) 0.0017(3) 0.0018(3)
O2 0.0426(5) 0.0318(4) 0.0265(4) 0.0005(3) 0.0132(3) 0.0030(3)
N1 0.0271(5) 0.0266(5) 0.0297(5) -0.0033(4) 0.0101(4) -0.0053(4)
N2 0.0281(5) 0.0262(5) 0.0275(5) -0.0009(3) 0.0103(4) -0.0034(4)
C1 0.0251(5) 0.0259(5) 0.0274(5) -0.0045(4) 0.0056(4) -0.0005(4)
C2 0.0291(6) 0.0264(6) 0.0416(6) -0.0026(4) 0.0042(5) -0.0006(5)
C3 0.0327(6) 0.0331(6) 0.0454(7) -0.0059(5) -0.0027(5) 0.0110(5)
C4 0.0387(7) 0.0455(7) 0.0299(6) -0.0135(5) 0.0029(5) 0.0078(5)
C5 0.0318(6) 0.0412(7) 0.0279(6) -0.0106(5) 0.0093(5) -0.0004(5)
C6 0.0233(5) 0.0287(5) 0.0271(5) -0.0069(4) 0.0072(4) -0.0006(4)
C7 0.0273(5) 0.0241(5) 0.0270(5) -0.0006(4) 0.0097(4) 0.0012(4)
C8 0.0259(5) 0.0238(5) 0.0242(5) -0.0014(4) 0.0052(4) 0.0011(4)
C9 0.0327(6) 0.0198(5) 0.0251(5) -0.0013(4) 0.0096(4) -0.0021(4)
C10 0.0262(5) 0.0284(5) 0.0274(5) -0.0045(4) 0.0089(4) -0.0038(4)
C11 0.0288(6) 0.0341(6) 0.0321(6) -0.0040(5) 0.0103(5) 0.0014(5)
C12 0.0317(6) 0.0440(7) 0.0304(6) -0.0114(5) 0.0105(5) -0.0020(5)
C13 0.0269(6) 0.0492(7) 0.0336(6) -0.0122(5) 0.0124(5) -0.0131(5)
C14 0.0254(6) 0.0397(7) 0.0378(6) -0.0018(5) 0.0084(5) -0.0107(5)
C15 0.0292(6) 0.0302(6) 0.0308(6) -0.0024(4) 0.0081(5) -0.0038(4)
C16 0.0292(6) 0.0324(6) 0.0356(6) -0.0045(4) 0.0143(5) -0.0058(5)
C17 0.0254(5) 0.0304(6) 0.0269(5) 0.0028(4) 0.0074(4) -0.0006(4)
C18 0.0326(6) 0.0301(6) 0.0339(6) -0.0002(4) 0.0128(5) -0.0028(4)
C19 0.0385(7) 0.0307(6) 0.0367(6) 0.0017(5) 0.0072(5) -0.0038(5)
C20 0.0444(7) 0.0384(7) 0.0298(6) 0.0123(5) 0.0058(5) -0.0057(5)
C21 0.0414(7) 0.0540(8) 0.0355(6) 0.0113(6) 0.0184(6) -0.0020(6)
C22 0.0296(6) 0.0435(7) 0.0361(6) 0.0014(5) 0.0136(5) -0.0005(5)

loop_
_atom_type_symbol
_atom_type_description
_atom_type_scat_dispersion_real
_atom_type_scat_dispersion_imag
_atom_type_scat_source
C C 0.0181 0.0091 'International Tables Vol C Tables 4.2.6.8 and 6.1.1.4'
H H 0.0000 0.0000 'International Tables Vol C Tables 4.2.6.8 and 6.1.1.4'
N N 0.0311 0.0180 'International Tables Vol C Tables 4.2.6.8 and 6.1.1.4'
O O 0.0492 0.0322 'International Tables Vol C Tables 4.2.6.8 and 6.1.1.4'

loop_
_geom_angle_atom_site_label_1
_geom_angle_atom_site_label_2
_geom_angle_atom_site_label_3
_geom_angle
C8 O1 H1A 105.7(11)
C6 N1 C7 120.06(8)
C6 N1 H1 109.5(9)
C7 N1 H1 109.4(9)
C9 N2 C1 121.98(9)
C9 N2 C16 117.75(9)
C1 N2 C16 120.13(9)
C2 C1 C6 120.24(10)
C2 C1 N2 119.58(10)
C6 C1 N2 120.01(9)
C3 C2 C1 120.55(12)
C3 C2 H2 121.8(8)
C1 C2 H2 117.6(8)
C4 C3 C2 119.64(12)
C4 C3 H3 120.4(9)
C2 C3 H3 120.0(9)
C3 C4 C5 120.24(11)
C3 C4 H4 120.3(9)
C5 C4 H4 119.4(9)
C4 C5 C6 121.12(12)
C4 C5 H5 120.7(8)
C6 C5 H5 118.2(8)
C5 C6 C1 118.15(10)
C5 C6 N1 120.65(10)
C1 C6 N1 120.89(9)
N1 C7 C10 113.39(9)
N1 C7 C8 109.09(8)
C10 C7 C8 111.62(9)
N1 C7 H7 106.9(7)
C10 C7 H7 109.4(7)
C8 C7 H7 106.2(7)
O1 C8 C9 109.99(8)
O1 C8 C7 110.90(9)
C9 C8 C7 109.35(8)
O1 C8 H8 108.2(7)
C9 C8 H8 108.6(7)
C7 C8 H8 109.8(7)
O2 C9 N2 122.85(10)
O2 C9 C8 119.44(10)
N2 C9 C8 117.68(9)
C15 C10 C11 118.75(10)
C15 C10 C7 120.59(10)
C11 C10 C7 120.64(10)
C12 C11 C10 120.74(11)
C12 C11 H11 119.3(8)
C10 C11 H11 119.9(8)
C13 C12 C11 120.00(11)
C13 C12 H12 120.6(8)
C11 C12 H12 119.4(8)
C14 C13 C12 119.95(11)
C14 C13 H13 119.8(9)
C12 C13 H13 120.2(9)
C13 C14 C15 120.05(11)
C13 C14 H14 120.5(8)
C15 C14 H14 119.5(8)
C10 C15 C14 120.49(11)
C10 C15 H15 119.0(8)
C14 C15 H15 120.5(8)
N2 C16 C17 113.79(9)
N2 C16 H16A 108.4(8)
C17 C16 H16A 108.3(8)
N2 C16 H16B 107.4(8)
C17 C16 H16B 110.1(8)
H16A C16 H16B 108.7(12)
C18 C17 C22 118.77(10)
C18 C17 C16 123.09(10)
C22 C17 C16 118.13(10)
C17 C18 C19 120.67(11)
C17 C18 H18 119.9(8)
C19 C18 H18 119.5(8)
C20 C19 C18 120.29(12)
C20 C19 H19 120.1(9)
C18 C19 H19 119.5(9)
C19 C20 C21 119.39(11)
C19 C20 H20 121.1(9)
C21 C20 H20 119.4(9)
C20 C21 C22 120.68(12)
C20 C21 H21 120.2(10)
C22 C21 H21 119.1(10)
C21 C22 C17 120.19(12)
C21 C22 H22 121.6(8)
C17 C22 H22 118.2(8)

loop_
_geom_bond_atom_site_label_1
_geom_bond_atom_site_label_2
_geom_bond_distance
O1 C8 1.4084(13)
O1 H1A 0.878(18)
O2 C9 1.2312(13)
N1 C6 1.4104(14)
N1 C7 1.4774(14)
N1 H1 0.918(15)
N2 C9 1.3498(14)
N2 C1 1.4253(14)
N2 C16 1.4708(14)
C1 C2 1.3920(16)
C1 C6 1.4047(15)
C2 C3 1.3866(18)
C2 H2 0.983(14)
C3 C4 1.384(2)
C3 H3 0.951(16)
C4 C5 1.3840(18)
C4 H4 0.997(15)
C5 C6 1.4000(15)
C5 H5 1.002(15)
C7 C10 1.5203(15)
C7 C8 1.5321(14)
C7 H7 0.988(13)
C8 C9 1.5202(15)
C8 H8 1.003(12)
C10 C15 1.3906(16)
C10 C11 1.3961(16)
C11 C12 1.3877(16)
C11 H11 0.998(15)
C12 C13 1.3849(18)
C12 H12 0.997(15)
C13 C14 1.3846(19)
C13 H13 0.984(15)
C14 C15 1.3947(16)
C14 H14 0.963(15)
C15 H15 0.971(14)
C16 C17 1.5164(15)
C16 H16A 1.009(15)
C16 H16B 0.987(14)
C17 C18 1.3871(16)
C17 C22 1.3931(16)
C18 C19 1.3921(16)
C18 H18 1.003(15)
C19 C20 1.3774(18)
C19 H19 1.001(16)
C20 C21 1.384(2)
C20 H20 0.974(16)
C21 C22 1.3878(18)
C21 H21 0.994(18)
C22 H22 0.990(15)

loop_
_geom_hbond_atom_site_label_D
_geom_hbond_atom_site_label_H
_geom_hbond_atom_site_label_A
_geom_hbond_site_symmetry_A
_geom_hbond_distance_DH
_geom_hbond_distance_HA
_geom_hbond_distance_DA
_geom_hbond_angle_DHA
_geom_hbond_publ_flag
O1 H1A O2 . 0.878(18) 2.166(17) 2.6601(12) 115.1(14) yes
N1 H1 O2 4_565 0.918(15) 2.045(16) 2.9531(12) 169.5(13) yes
O1 H1A Cg2 4_566 0.878(18) 2.719(18) 3.4636(10) 143.4(16) yes
C13 H13 Cg1 1_655 0.984(15) 2.699(15) 3.3283(14) 122.1(10) yes

loop_
_geom_torsion_atom_site_label_1
_geom_torsion_atom_site_label_2
_geom_torsion_atom_site_label_3
_geom_torsion_atom_site_label_4
_geom_torsion
C9 N2 C1 C2 -142.60(10)
C16 N2 C1 C2 41.75(14)
C9 N2 C1 C6 42.15(14)
C16 N2 C1 C6 -133.50(10)
C6 C1 C2 C3 2.31(16)
N2 C1 C2 C3 -172.93(10)
C1 C2 C3 C4 -0.80(18)
C2 C3 C4 C5 -1.13(18)
C3 C4 C5 C6 1.57(18)
C4 C5 C6 C1 -0.08(16)
C4 C5 C6 N1 173.66(10)
C2 C1 C6 C5 -1.84(15)
N2 C1 C6 C5 173.38(9)
C2 C1 C6 N1 -175.56(9)
N2 C1 C6 N1 -0.35(15)
C7 N1 C6 C5 117.83(11)
C7 N1 C6 C1 -68.60(13)
C6 N1 C7 C10 -88.73(11)
C6 N1 C7 C8 36.34(13)
N1 C7 C8 O1 171.71(8)
C10 C7 C8 O1 -62.20(11)
N1 C7 C8 C9 50.25(11)
C10 C7 C8 C9 176.34(8)
C1 N2 C9 O2 -170.58(10)
C16 N2 C9 O2 5.17(15)
C1 N2 C9 C8 11.46(14)
C16 N2 C9 C8 -172.79(9)
O1 C8 C9 O2 -22.61(13)
C7 C8 C9 O2 99.40(11)
O1 C8 C9 N2 155.42(9)
C7 C8 C9 N2 -82.57(11)
N1 C7 C10 C15 -122.85(11)
C8 C7 C10 C15 113.45(11)
N1 C7 C10 C11 55.54(13)
C8 C7 C10 C11 -68.16(13)
C15 C10 C11 C12 1.45(16)
C7 C10 C11 C12 -176.98(10)
C10 C11 C12 C13 -0.18(17)
C11 C12 C13 C14 -1.16(17)
C12 C13 C14 C15 1.22(17)
C11 C10 C15 C14 -1.38(16)
C7 C10 C15 C14 177.04(10)
C13 C14 C15 C10 0.07(17)
C9 N2 C16 C17 72.54(13)
C1 N2 C16 C17 -111.63(11)
N2 C16 C17 C18 11.59(16)
N2 C16 C17 C22 -168.02(10)
C22 C17 C18 C19 1.11(17)
C16 C17 C18 C19 -178.49(11)
C17 C18 C19 C20 -0.41(18)
C18 C19 C20 C21 -0.61(18)
C19 C20 C21 C22 0.92(19)
C20 C21 C22 C17 -0.21(19)
C18 C17 C22 C21 -0.80(17)
C16 C17 C22 C21 178.82(11)

_cod_database_fobs_code 1544651
